data_7207758
loop_
_publ_author_name
'Shi, Dong-Ying'
'Zhao, Jun-Wei'
'Chen, Li-Juan'
'Ma, Peng-Tao'
'Wang, Jing-Ping'
'Niu, Jing-Yang'

_publ_section_title
;
 Four types of 1D or 2D organic--inorganic hybrids assembled by
 arsenotungstates and CuII--LnIII/IV heterometals
;
_journal_issue 9
_journal_name_full CrystEngComm
_journal_page_first 3108
_journal_paper_doi 10.1039/c2ce06354a
_journal_volume 14
_journal_year 2012
_chemical_formula_sum 'C33 H122 As2 Cu5.5 N22 O84 Tb W22'
_chemical_formula_weight 6874.46
_chemical_name_systematic
;
?
;
_space_group_IT_number 2
_symmetry_cell_setting triclinic
_symmetry_space_group_name_Hall '-P 1'
_symmetry_space_group_name_H-M 'P -1'
_atom_sites_solution_hydrogens geom
_atom_sites_solution_primary direct
_atom_sites_solution_secondary difmap
_audit_creation_method SHELXL-97
_cell_angle_alpha 102.3180(10)
_cell_angle_beta 104.7300(10)
_cell_angle_gamma 98.6770(10)
_cell_formula_units_Z 2
_cell_length_a 13.4927(8)
_cell_length_b 20.0061(12)
_cell_length_c 24.5797(14)
_cell_measurement_reflns_used 21241
_cell_measurement_temperature 296(2)
_cell_measurement_theta_max 25.00
_cell_measurement_theta_min 1.56
_cell_volume 6119.7(6)
_computing_cell_refinement 'Bruker XSCANS'
_computing_data_collection 'Bruker XSCANS'
_computing_data_reduction 'Bruker SHELXTL'
_computing_molecular_graphics 'Bruker SHELXTL'
_computing_publication_material 'Bruker SHELXTL'
_computing_structure_refinement 'SHELXL-97 (Sheldrick, 1997)'
_computing_structure_solution 'SHELXS-97 (Sheldrick, 1990)'
_diffrn_ambient_temperature 296(2)
_diffrn_detector_area_resol_mean none
_diffrn_measured_fraction_theta_full 0.986
_diffrn_measured_fraction_theta_max 0.986
_diffrn_measurement_device_type 'Bruker P4'
_diffrn_measurement_method '\w scans'
_diffrn_radiation_monochromator graphite
_diffrn_radiation_source 'fine-focus sealed tube'
_diffrn_radiation_type MoK\a
_diffrn_radiation_wavelength 0.71073
_diffrn_reflns_av_R_equivalents 0.0618
_diffrn_reflns_av_sigmaI/netI 0.1096
_diffrn_reflns_limit_h_max 16
_diffrn_reflns_limit_h_min -14
_diffrn_reflns_limit_k_max 23
_diffrn_reflns_limit_k_min -23
_diffrn_reflns_limit_l_max 24
_diffrn_reflns_limit_l_min -29
_diffrn_reflns_number 31134
_diffrn_reflns_theta_full 25.00
_diffrn_reflns_theta_max 25.00
_diffrn_reflns_theta_min 1.56
_diffrn_standards_decay_% none
_diffrn_standards_interval_count none
_diffrn_standards_interval_time none
_diffrn_standards_number none
_exptl_absorpt_coefficient_mu 22.718
_exptl_absorpt_correction_T_max 0.1713
_exptl_absorpt_correction_T_min 0.0464
_exptl_absorpt_correction_type multi-scan
_exptl_absorpt_process_details SADABS
_exptl_crystal_colour purple
_exptl_crystal_density_diffrn 3.731
_exptl_crystal_density_method 'not measured'
_exptl_crystal_description prism
_exptl_crystal_F_000 6129
_exptl_crystal_size_max 0.35
_exptl_crystal_size_mid 0.14
_exptl_crystal_size_min 0.12
_refine_diff_density_max 4.588
_refine_diff_density_min -5.035
_refine_diff_density_rms 0.541
_refine_ls_extinction_coef 0.000082(13)
_refine_ls_extinction_expression Fc^*^=kFc[1+0.001xFc^2^\l^3^/sin(2\q)]^-1/4^
_refine_ls_extinction_method SHELXL
_refine_ls_goodness_of_fit_ref 1.042
_refine_ls_hydrogen_treatment constr
_refine_ls_matrix_type full
_refine_ls_number_parameters 1311
_refine_ls_number_reflns 21241
_refine_ls_number_restraints 99
_refine_ls_restrained_S_all 1.041
_refine_ls_R_factor_all 0.0874
_refine_ls_R_factor_gt 0.0670
_refine_ls_shift/su_max 0.005
_refine_ls_shift/su_mean 0.000
_refine_ls_structure_factor_coef Fsqd
_refine_ls_weighting_details 'calc w=1/[\s^2^(Fo^2^)+(0.0783P)^2^+0.0000P] where P=(Fo^2^+2Fc^2^)/3'
_refine_ls_weighting_scheme calc
_refine_ls_wR_factor_gt 0.1629
_refine_ls_wR_factor_ref 0.1735
_reflns_number_gt 15909
_reflns_number_total 21241
_reflns_threshold_expression >2sigma(I)
_cod_data_source_file c2ce06354a.txt
_cod_data_source_block 9
_cod_depositor_comments
;
The following automatic conversions were performed:

'_symmetry_cell_setting' value 'Triclinic' changed to 'triclinic'
according to /home/saulius/struct/CIF-dictionaries/cif_core.dic
dictionary named 'cif_core.dic' version 2.4.1 from 2010-06-29.

Automatic conversion script
Id: cif_fix_values 1715 2011-07-08 13:25:40Z adriana 
;
_cod_original_sg_symbol_H-M P-1
_cod_original_formula_sum 'C33 H122 As2 Cu5.50 N22 O84 Tb W22'
_cod_database_code 7207758

loop_
_symmetry_equiv_pos_as_xyz
'x, y, z'
'-x, -y, -z'

loop_
_atom_site_label
_atom_site_type_symbol
_atom_site_fract_x
_atom_site_fract_y
_atom_site_fract_z
_atom_site_U_iso_or_equiv
_atom_site_adp_type
_atom_site_occupancy
_atom_site_symmetry_multiplicity
_atom_site_calc_flag
_atom_site_refinement_flags
W1 W 0.46013(6) 0.58353(4) 0.25145(4) 0.0252(2) Uani 1 1 d .
W2 W 0.47710(6) 0.47821(4) 0.12751(4) 0.0263(2) Uani 1 1 d .
W3 W 0.28571(6) 0.57277(4) 0.11964(4) 0.02177(19) Uani 1 1 d .
W4 W 0.06102(6) 0.52198(4) 0.17487(4) 0.02323(19) Uani 1 1 d .
W5 W 0.23389(6) 0.53534(4) 0.30579(4) 0.02373(19) Uani 1 1 d .
W6 W 0.44200(6) 0.42911(4) 0.31726(3) 0.02182(19) Uani 1 1 d .
W7 W 0.46128(6) 0.32549(4) 0.19475(4) 0.0243(2) Uani 1 1 d .
W8 W 0.27676(7) 0.31556(5) 0.04904(4) 0.0284(2) Uani 1 1 d .
W9 W 0.08401(6) 0.40764(4) 0.03973(4) 0.0250(2) Uani 1 1 d .
W10 W 0.07758(6) 0.26876(4) 0.10465(4) 0.0244(2) Uani 1 1 d .
W11 W 0.05493(6) 0.38047(4) 0.23629(4) 0.02194(19) Uani 1 1 d .
W12 W 0.39569(5) 0.14168(4) 0.35911(3) 0.01803(18) Uani 1 1 d .
W13 W 0.21302(6) 0.21335(4) 0.40520(3) 0.02073(19) Uani 1 1 d .
W14 W -0.07005(6) 0.12302(5) 0.34364(4) 0.0256(2) Uani 1 1 d .
W15 W -0.04509(6) 0.12493(4) 0.20910(3) 0.02185(19) Uani 1 1 d .
W16 W 0.15485(6) 0.04648(4) 0.16042(3) 0.02038(18) Uani 1 1 d .
W17 W 0.31365(6) -0.03188(4) 0.24681(3) 0.02241(19) Uani 1 1 d .
W18 W 0.29464(6) -0.02675(4) 0.39498(4) 0.02322(19) Uani 1 1 d .
W19 W 0.11117(6) 0.04706(5) 0.44072(4) 0.0252(2) Uani 1 1 d .
W20 W 0.03493(6) -0.10736(4) 0.33500(4) 0.0294(2) Uani 1 1 d .
W21 W -0.14730(6) -0.03027(5) 0.23730(4) 0.0281(2) Uani 1 1 d .
W22 W 0.05480(6) -0.11029(4) 0.18657(4) 0.0269(2) Uani 1 1 d .
Tb1 Tb 0.24810(7) 0.24753(5) 0.25933(4) 0.0193(2) Uani 1 1 d .
As1 As 0.26871(13) 0.42529(9) 0.18158(8) 0.0161(4) Uani 1 1 d .
As2 As 0.13171(13) 0.05180(9) 0.30127(8) 0.0161(4) Uani 1 1 d .
Cu1 Cu 0.6193(2) 0.19667(17) 0.23371(16) 0.0498(8) Uani 1 1 d .
Cu2 Cu 0.3257(3) 0.39188(17) 0.48897(14) 0.0573(9) Uani 1 1 d .
Cu3 Cu 0.2444(2) 0.76481(16) 0.15765(15) 0.0483(8) Uani 1 1 d .
Cu4 Cu 0.2556(2) -0.0631(2) 0.54436(16) 0.0580(9) Uani 1 1 d .
Cu5 Cu 0.7676(2) 0.52614(15) 0.12516(13) 0.0372(7) Uani 1 1 d .
Cu6 Cu 0.0000 0.0000 0.0000 0.0297(8) Uani 1 2 d S
O1 O 0.5456(11) 0.6554(8) 0.2988(7) 0.038(4) Uani 1 1 d U
O2 O 0.3878(10) 0.6259(7) 0.1926(6) 0.031(3) Uani 1 1 d U
O3 O 0.3400(11) 0.5826(8) 0.2795(6) 0.033(3) Uani 1 1 d .
O4 O 0.4866(10) 0.5133(7) 0.2858(6) 0.028(3) Uani 1 1 d .
O5 O 0.3454(9) 0.4931(6) 0.1718(5) 0.017(3) Uani 1 1 d U
O6 O 0.5364(10) 0.5548(7) 0.1959(6) 0.026(3) Uani 1 1 d .
O7 O 0.5752(11) 0.4863(7) 0.0953(7) 0.036(4) Uani 1 1 d .
O8 O 0.5066(9) 0.4151(7) 0.1705(6) 0.027(3) Uani 1 1 d .
O9 O 0.3724(11) 0.4054(7) 0.0709(6) 0.030(3) Uani 1 1 d .
O10 O 0.4017(9) 0.5437(7) 0.0939(6) 0.027(3) Uani 1 1 d .
O11 O 0.2654(11) 0.6390(8) 0.0867(6) 0.037(4) Uani 1 1 d .
O12 O 0.1969(10) 0.4922(7) 0.0641(5) 0.025(3) Uani 1 1 d .
O13 O 0.1799(10) 0.5696(7) 0.1582(6) 0.024(3) Uani 1 1 d U
O14 O -0.0316(11) 0.5724(8) 0.1589(7) 0.037(4) Uani 1 1 d .
O15 O -0.0105(10) 0.4545(7) 0.2004(6) 0.026(3) Uani 1 1 d .
O16 O 0.0413(10) 0.4579(7) 0.1017(6) 0.028(3) Uani 1 1 d .
O17 O 0.1837(9) 0.4570(6) 0.2132(5) 0.019(3) Uani 1 1 d .
O18 O 0.1356(10) 0.5715(7) 0.2564(6) 0.026(3) Uani 1 1 d U
O19 O 0.2488(12) 0.5902(8) 0.3711(6) 0.038(4) Uani 1 1 d U
O20 O 0.1212(10) 0.4636(6) 0.3030(6) 0.024(3) Uani 1 1 d U
O21 O 0.3296(10) 0.4786(7) 0.3263(6) 0.024(3) Uani 1 1 d U
O22 O 0.5343(11) 0.4605(8) 0.3854(6) 0.039(4) Uani 1 1 d .
O23 O 0.3765(9) 0.3498(7) 0.3247(5) 0.022(3) Uani 1 1 d .
O24 O 0.3421(10) 0.3840(7) 0.2215(5) 0.023(3) Uani 1 1 d .
O25 O 0.5248(9) 0.3842(7) 0.2731(6) 0.029(3) Uani 1 1 d .
O26 O 0.5674(11) 0.2877(8) 0.1863(7) 0.037(4) Uani 1 1 d .
O27 O 0.3901(9) 0.2607(7) 0.2175(5) 0.021(3) Uani 1 1 d U
O28 O 0.3666(11) 0.3010(7) 0.1171(6) 0.033(4) Uani 1 1 d .
O29 O 0.3165(12) 0.2711(9) -0.0055(7) 0.046 Uiso 1 1 d .
O30 O 0.1643(11) 0.2494(7) 0.0509(6) 0.030(3) Uani 1 1 d .
O31 O 0.1996(9) 0.3716(7) 0.1157(5) 0.019(3) Uani 1 1 d .
O32 O 0.1781(11) 0.3601(7) 0.0075(6) 0.031(3) Uani 1 1 d .
O33 O 0.0023(13) 0.4177(8) -0.0209(7) 0.046(4) Uani 1 1 d .
O34 O 0.0175(10) 0.3245(7) 0.0469(6) 0.027(3) Uani 1 1 d U
O35 O -0.0159(11) 0.1959(8) 0.0751(6) 0.034(4) Uani 1 1 d .
O36 O 0.1689(11) 0.2516(7) 0.1626(6) 0.033(4) Uani 1 1 d .
O37 O 0.0266(9) 0.3293(6) 0.1571(6) 0.022(3) Uani 1 1 d .
O38 O -0.0512(11) 0.3486(9) 0.2563(7) 0.042(4) Uani 1 1 d .
O39 O 0.1504(11) 0.3358(7) 0.2623(6) 0.029(3) Uani 1 1 d .
O40 O 0.3852(9) 0.1989(7) 0.3157(6) 0.025(3) Uani 1 1 d U
O41 O 0.3552(9) 0.0609(7) 0.3967(6) 0.028(3) Uani 1 1 d .
O42 O 0.3729(10) 0.0606(7) 0.2938(6) 0.030(3) Uani 1 1 d .
O43 O 0.5297(10) 0.1572(7) 0.3907(6) 0.028(3) Uani 1 1 d .
O44 O 0.2177(9) 0.1266(6) 0.3287(5) 0.017(3) Uani 1 1 d .
O45 O 0.3557(9) 0.1983(6) 0.4191(5) 0.018(3) Uani 1 1 d .
O46 O 0.2256(10) 0.2621(7) 0.3561(6) 0.029(3) Uani 1 1 d .
O47 O 0.2291(11) 0.2772(8) 0.4673(6) 0.031(3) Uani 1 1 d .
O48 O 0.1850(9) 0.1284(7) 0.4386(6) 0.025(3) Uani 1 1 d .
O49 O 0.0620(9) 0.1853(7) 0.3741(5) 0.023(3) Uani 1 1 d .
O50 O -0.1480(11) 0.1629(9) 0.3788(7) 0.039(4) Uani 1 1 d .
O51 O -0.0134(10) 0.0696(7) 0.3949(6) 0.026(3) Uani 1 1 d .
O52 O -0.1700(10) 0.0377(8) 0.3009(6) 0.035(4) Uani 1 1 d .
O53 O 0.0086(9) 0.0637(6) 0.2807(5) 0.017(3) Uani 1 1 d .
O54 O -0.1019(9) 0.1549(7) 0.2755(6) 0.024(3) Uani 1 1 d .
O55 O -0.1210(12) 0.1584(9) 0.1588(6) 0.041(4) Uani 1 1 d .
O56 O 0.0703(10) 0.1873(7) 0.2419(6) 0.025(3) Uani 1 1 d .
O57 O -0.1578(9) 0.0329(7) 0.1941(6) 0.028(3) Uani 1 1 d .
O58 O 0.0190(9) 0.0652(7) 0.1646(6) 0.025(3) Uani 1 1 d .
O59 O 0.2257(10) 0.1279(7) 0.2062(6) 0.026(3) Uani 1 1 d .
O60 O 0.0757(11) -0.0577(7) 0.1358(6) 0.031(3) Uani 1 1 d U
O61 O 0.1508(11) 0.0520(8) 0.0904(6) 0.033(3) Uani 1 1 d .
O62 O 0.1550(8) 0.0057(6) 0.2444(5) 0.016(3) Uani 1 1 d .
O63 O 0.2759(9) 0.0035(7) 0.1805(5) 0.019(3) Uani 1 1 d .
O64 O 0.4206(11) -0.0644(8) 0.2380(7) 0.037(4) Uani 1 1 d .
O65 O 0.2021(10) -0.1147(7) 0.2042(6) 0.026(3) Uani 1 1 d .
O66 O 0.3028(10) -0.0559(6) 0.3173(6) 0.023(3) Uani 1 1 d U
O67 O 0.3928(12) -0.0572(9) 0.4343(7) 0.047(5) Uani 1 1 d .
O68 O 0.1818(10) -0.1068(7) 0.3720(6) 0.025(3) Uani 1 1 d .
O69 O 0.2364(9) 0.0085(7) 0.4567(5) 0.021(3) Uani 1 1 d .
O70 O 0.1399(9) 0.0041(7) 0.3501(5) 0.025(3) Uani 1 1 d .
O71 O 0.0911(12) 0.0661(9) 0.5081(7) 0.044(4) Uani 1 1 d .
O72 O 0.0353(10) -0.0507(8) 0.4076(7) 0.036(4) Uani 1 1 d .
O73 O -0.0237(11) -0.1863(8) 0.3373(7) 0.039(4) Uani 1 1 d .
O74 O 0.0635(10) -0.1269(7) 0.2613(6) 0.027(3) Uani 1 1 d .
O75 O -0.0771(10) -0.0705(7) 0.2980(6) 0.029(3) Uani 1 1 d .
O76 O -0.2649(11) -0.0843(7) 0.2102(7) 0.040(4) Uani 1 1 d .
O77 O -0.0648(10) -0.0748(7) 0.1936(6) 0.030(3) Uani 1 1 d .
O78 O -0.0008(13) -0.1925(9) 0.1392(7) 0.049 Uiso 1 1 d .
N1 N 0.7610(15) 0.2519(11) 0.2652(10) 0.053(6) Uani 1 1 d .
H1A H 0.8054 0.2236 0.2736 0.064 Uiso 1 1 calc R
H1B H 0.7777 0.2715 0.2381 0.064 Uiso 1 1 calc R
N2 N 0.5994(14) 0.2482(13) 0.3104(9) 0.058(7) Uani 1 1 d .
H2A H 0.5574 0.2784 0.3039 0.070 Uiso 1 1 calc R
H2B H 0.5701 0.2174 0.3267 0.070 Uiso 1 1 calc R
N3 N 0.4746(15) 0.1361(10) 0.1999(10) 0.051(6) Uani 1 1 d .
H3A H 0.4673 0.1037 0.2199 0.062 Uiso 1 1 calc R
H3B H 0.4272 0.1626 0.2036 0.062 Uiso 1 1 calc R
N4 N 0.6407(19) 0.1377(13) 0.1650(10) 0.067 Uiso 1 1 d .
H4A H 0.6522 0.1639 0.1407 0.081 Uiso 1 1 calc R
H4B H 0.6977 0.1199 0.1760 0.081 Uiso 1 1 calc R
N5 N 0.4120(19) 0.3809(13) 0.5641(10) 0.069(7) Uani 1 1 d U
H5A H 0.4458 0.4234 0.5880 0.083 Uiso 1 1 calc R
H5B H 0.3698 0.3601 0.5816 0.083 Uiso 1 1 calc R
N6 N 0.4400(16) 0.3625(13) 0.4566(9) 0.060(6) Uani 1 1 d .
H6A H 0.4159 0.3193 0.4321 0.073 Uiso 1 1 calc R
H6B H 0.4586 0.3922 0.4363 0.073 Uiso 1 1 calc R
N7 N 0.2384(19) 0.4071(11) 0.4158(9) 0.059(6) Uani 1 1 d D
H7A H 0.2776 0.4363 0.4023 0.070 Uiso 1 1 calc R
H7B H 0.2122 0.3661 0.3882 0.070 Uiso 1 1 calc R
N8 N 0.241(2) 0.4412(15) 0.5277(12) 0.084 Uiso 1 1 d .
H8A H 0.2087 0.4123 0.5443 0.101 Uiso 1 1 calc R
H8B H 0.2843 0.4775 0.5566 0.101 Uiso 1 1 calc R
N9 N 0.336(2) 0.8164(14) 0.1245(10) 0.069(7) Uani 1 1 d .
H9A H 0.3562 0.8615 0.1454 0.082 Uiso 1 1 calc R
H9B H 0.3944 0.7988 0.1270 0.082 Uiso 1 1 calc R
N10 N 0.1396(18) 0.7489(13) 0.0795(10) 0.065(7) Uiso 1 1 d .
H10A H 0.1347 0.7060 0.0569 0.078 Uiso 1 1 calc R
H10B H 0.0759 0.7521 0.0835 0.078 Uiso 1 1 calc R
N11 N 0.148(2) 0.7215(16) 0.1960(11) 0.084(8) Uiso 1 1 d .
H11A H 0.0861 0.7340 0.1861 0.101 Uiso 1 1 calc R
H11B H 0.1368 0.6745 0.1839 0.101 Uiso 1 1 calc R
N12 N 0.359(2) 0.7737(12) 0.2320(9) 0.071(8) Uani 1 1 d D
H12A H 0.4081 0.7503 0.2243 0.086 Uiso 1 1 calc R
H12B H 0.3903 0.8190 0.2496 0.086 Uiso 1 1 calc R
N13 N 0.296(2) -0.1493(15) 0.5061(15) 0.101(11) Uani 1 1 d .
H13A H 0.3096 -0.1440 0.4731 0.121 Uiso 1 1 calc R
H13B H 0.3548 -0.1552 0.5300 0.121 Uiso 1 1 calc R
N14 N 0.1137(18) -0.1165(12) 0.5040(10) 0.064(7) Uani 1 1 d .
H14A H 0.0756 -0.1142 0.5293 0.077 Uiso 1 1 calc R
H14B H 0.0841 -0.0973 0.4757 0.077 Uiso 1 1 calc R
N15 N 0.2225(17) 0.0150(10) 0.5983(9) 0.058(7) Uani 1 1 d .
H15A H 0.1646 0.0275 0.5795 0.070 Uiso 1 1 calc R
H15B H 0.2106 0.0011 0.6289 0.070 Uiso 1 1 calc R
N16 N 0.404(2) -0.0116(15) 0.5818(12) 0.087 Uiso 1 1 d .
H16A H 0.4407 -0.0384 0.6001 0.104 Uiso 1 1 calc R
H16B H 0.4326 -0.0017 0.5545 0.104 Uiso 1 1 calc R
N17 N 0.749(2) 0.6092(15) 0.0910(12) 0.080(9) Uani 1 1 d .
H17A H 0.7876 0.6121 0.0663 0.097 Uiso 1 1 calc R
H17B H 0.6812 0.6051 0.0716 0.097 Uiso 1 1 calc R
N18 N 0.7675(16) 0.5905(12) 0.1999(11) 0.067(7) Uani 1 1 d .
H18A H 0.7208 0.5698 0.2149 0.080 Uiso 1 1 calc R
H18B H 0.8315 0.6011 0.2261 0.080 Uiso 1 1 calc R
N19 N 0.7663(14) 0.4393(10) 0.1524(8) 0.038(5) Uani 1 1 d .
H19A H 0.8309 0.4404 0.1748 0.045 Uiso 1 1 calc R
H19B H 0.7220 0.4371 0.1742 0.045 Uiso 1 1 calc R
N20 N 0.7765(16) 0.4645(12) 0.0512(10) 0.056(6) Uani 1 1 d .
H20A H 0.7208 0.4629 0.0212 0.067 Uiso 1 1 calc R
H20B H 0.8352 0.4818 0.0433 0.067 Uiso 1 1 calc R
N21 N -0.0650(15) -0.0860(11) 0.0196(8) 0.048(5) Uani 1 1 d DU
H21A H -0.0889 -0.1222 -0.0126 0.058 Uiso 1 1 calc R
H21B H -0.0166 -0.0976 0.0465 0.058 Uiso 1 1 calc R
N22 N -0.1083(16) 0.0444(13) 0.0288(10) 0.062(7) Uani 1 1 d .
H22A H -0.0757 0.0778 0.0623 0.075 Uiso 1 1 calc R
H22B H -0.1404 0.0653 0.0024 0.075 Uiso 1 1 calc R
C1 C 0.774(3) 0.306(2) 0.3164(17) 0.097(12) Uiso 1 1 d .
H1C H 0.7630 0.3485 0.3060 0.117 Uiso 1 1 calc R
H1D H 0.8455 0.3144 0.3419 0.117 Uiso 1 1 calc R
C2 C 0.700(3) 0.2846(19) 0.3472(13) 0.093(11) Uiso 1 1 d D
H2C H 0.7278 0.2481 0.3632 0.112 Uiso 1 1 calc R
C3 C 0.689(2) 0.3334(16) 0.3997(12) 0.071 Uiso 1 1 d D
H3C H 0.6370 0.3102 0.4135 0.107 Uiso 1 1 calc R
H3D H 0.6693 0.3742 0.3895 0.107 Uiso 1 1 calc R
H3E H 0.7555 0.3472 0.4298 0.107 Uiso 1 1 calc R
C4 C 0.551(3) 0.082(2) 0.1351(13) 0.098(12) Uiso 1 1 d D
H4C H 0.5587 0.0490 0.1596 0.118 Uiso 1 1 calc R
C5 C 0.454(3) 0.100(2) 0.1368(15) 0.085 Uiso 1 1 d .
H5C H 0.3975 0.0584 0.1244 0.102 Uiso 1 1 calc R
H5D H 0.4354 0.1310 0.1123 0.102 Uiso 1 1 calc R
C6 C 0.547(3) 0.0382(18) 0.0768(12) 0.080 Uiso 1 1 d D
H6C H 0.4859 0.0007 0.0630 0.120 Uiso 1 1 calc R
H6D H 0.6088 0.0191 0.0801 0.120 Uiso 1 1 calc R
H6E H 0.5436 0.0668 0.0499 0.120 Uiso 1 1 calc R
C7 C 0.493(3) 0.336(2) 0.5535(16) 0.090(11) Uiso 1 1 d .
H7C H 0.4601 0.2866 0.5401 0.107 Uiso 1 1 calc R
H7D H 0.5504 0.3443 0.5889 0.107 Uiso 1 1 calc R
C8 C 0.533(2) 0.3625(15) 0.5043(14) 0.073(9) Uani 1 1 d D
H8C H 0.5703 0.3284 0.4883 0.087 Uiso 1 1 calc R
C9 C 0.601(2) 0.4344(15) 0.5182(15) 0.083 Uiso 1 1 d D
H9C H 0.6165 0.4420 0.4836 0.124 Uiso 1 1 calc R
H9D H 0.6656 0.4382 0.5476 0.124 Uiso 1 1 calc R
H9E H 0.5651 0.4691 0.5322 0.124 Uiso 1 1 calc R
C11 C 0.153(2) 0.438(2) 0.4297(17) 0.098(12) Uiso 1 1 d D
H11C H 0.1287 0.4674 0.4042 0.118 Uiso 1 1 calc R
C10 C 0.159(3) 0.469(2) 0.4898(14) 0.084 Uiso 1 1 d .
H10C H 0.0921 0.4568 0.4965 0.101 Uiso 1 1 calc R
H10D H 0.1797 0.5199 0.4987 0.101 Uiso 1 1 calc R
C12 C 0.068(3) 0.3735(19) 0.4205(16) 0.090 Uiso 1 1 d .
H12C H 0.0082 0.3880 0.4296 0.135 Uiso 1 1 calc R
H12D H 0.0950 0.3454 0.4455 0.135 Uiso 1 1 calc R
H12E H 0.0477 0.3466 0.3806 0.135 Uiso 1 1 calc R
C13 C 0.175(3) 0.800(2) 0.0545(18) 0.100(12) Uiso 1 1 d .
H13C H 0.1577 0.8439 0.0715 0.120 Uiso 1 1 calc R
H13D H 0.1383 0.7867 0.0131 0.120 Uiso 1 1 calc R
C14 C 0.284(3) 0.8127(17) 0.0620(16) 0.085(11) Uani 1 1 d .
H14C H 0.2959 0.7697 0.0392 0.102 Uiso 1 1 calc R
C15 C 0.338(3) 0.872(2) 0.0430(16) 0.092(11) Uiso 1 1 d .
H15C H 0.4118 0.8730 0.0516 0.138 Uiso 1 1 calc R
H15D H 0.3281 0.9161 0.0635 0.138 Uiso 1 1 calc R
H15E H 0.3084 0.8654 0.0018 0.138 Uiso 1 1 calc R
C16 C 0.196(3) 0.745(2) 0.2607(16) 0.097 Uiso 1 1 d .
H16C H 0.1881 0.7923 0.2761 0.116 Uiso 1 1 calc R
H16D H 0.1629 0.7139 0.2795 0.116 Uiso 1 1 calc R
C17 C 0.305(3) 0.742(2) 0.2692(16) 0.103(13) Uiso 1 1 d D
H17C H 0.3044 0.6924 0.2573 0.124 Uiso 1 1 calc R
C18 C 0.358(3) 0.763(2) 0.3319(16) 0.097(12) Uiso 1 1 d .
H18C H 0.3157 0.7394 0.3511 0.145 Uiso 1 1 calc R
H18D H 0.3663 0.8130 0.3465 0.145 Uiso 1 1 calc R
H18E H 0.4251 0.7513 0.3393 0.145 Uiso 1 1 calc R
C19 C 0.213(3) -0.211(2) 0.4924(16) 0.086 Uiso 1 1 d .
H19C H 0.2211 -0.2309 0.5254 0.103 Uiso 1 1 calc R
H19D H 0.2165 -0.2455 0.4592 0.103 Uiso 1 1 calc R
C20 C 0.112(2) -0.1884(15) 0.4789(14) 0.068(9) Uani 1 1 d .
H20C H 0.1003 -0.1889 0.4378 0.081 Uiso 1 1 calc R
C21 C 0.013(3) -0.2466(19) 0.4742(15) 0.081 Uiso 1 1 d .
H21C H -0.0499 -0.2295 0.4634 0.122 Uiso 1 1 calc R
H21D H 0.0208 -0.2570 0.5112 0.122 Uiso 1 1 calc R
H21E H 0.0090 -0.2883 0.4452 0.122 Uiso 1 1 calc R
C22 C 0.408(3) 0.052(2) 0.6227(15) 0.086 Uiso 1 1 d .
H22C H 0.4315 0.0448 0.6614 0.104 Uiso 1 1 calc R
H22D H 0.4611 0.0878 0.6197 0.104 Uiso 1 1 calc R
C23 C 0.318(3) 0.078(2) 0.6194(19) 0.107(13) Uiso 1 1 d .
H23A H 0.3111 0.0980 0.5859 0.129 Uiso 1 1 calc R
C24 C 0.314(3) 0.131(2) 0.6623(15) 0.089(11) Uiso 1 1 d .
H24A H 0.3732 0.1687 0.6712 0.133 Uiso 1 1 calc R
H24B H 0.3142 0.1148 0.6964 0.133 Uiso 1 1 calc R
H24C H 0.2503 0.1471 0.6498 0.133 Uiso 1 1 calc R
C26 C 0.783(3) 0.6675(16) 0.1380(15) 0.089 Uiso 1 1 d D
H26A H 0.8575 0.6680 0.1542 0.107 Uiso 1 1 calc R
C25 C 0.738(3) 0.656(2) 0.1858(16) 0.097(12) Uiso 1 1 d D
H25A H 0.6621 0.6505 0.1731 0.116 Uiso 1 1 calc R
H25B H 0.7667 0.6962 0.2199 0.116 Uiso 1 1 calc R
C27 C 0.779(3) 0.7433(16) 0.1534(15) 0.089 Uiso 1 1 d D
H27A H 0.8079 0.7663 0.1285 0.133 Uiso 1 1 calc R
H27B H 0.8197 0.7647 0.1933 0.133 Uiso 1 1 calc R
H27C H 0.7078 0.7477 0.1482 0.133 Uiso 1 1 calc R
C28 C 0.778(2) 0.3974(13) 0.0586(13) 0.059(8) Uani 1 1 d .
H28A H 0.8507 0.3934 0.0692 0.071 Uiso 1 1 calc R
H28B H 0.7431 0.3643 0.0210 0.071 Uiso 1 1 calc R
C29 C 0.732(2) 0.3745(16) 0.1006(11) 0.062(8) Uani 1 1 d .
H29A H 0.6558 0.3691 0.0842 0.074 Uiso 1 1 calc R
C30 C 0.745(2) 0.3092(15) 0.1129(13) 0.061(8) Uani 1 1 d .
H30A H 0.7198 0.2725 0.0773 0.091 Uiso 1 1 calc R
H30B H 0.7064 0.2996 0.1391 0.091 Uiso 1 1 calc R
H30C H 0.8182 0.3118 0.1305 0.091 Uiso 1 1 calc R
C31 C -0.153(2) -0.0704(16) 0.0426(15) 0.083 Uiso 1 1 d D
H31A H -0.1345 -0.0709 0.0833 0.100 Uiso 1 1 calc R
H31B H -0.2143 -0.1076 0.0217 0.100 Uiso 1 1 calc R
C32 C -0.181(3) -0.0019(16) 0.0381(16) 0.079 Uiso 1 1 d D
H32A H -0.2161 -0.0205 -0.0039 0.095 Uiso 1 1 calc R
C33 C -0.280(3) -0.0068(19) 0.0503(15) 0.085 Uiso 1 1 d .
H33A H -0.3070 0.0341 0.0456 0.128 Uiso 1 1 calc R
H33B H -0.2709 -0.0101 0.0896 0.128 Uiso 1 1 calc R
H33C H -0.3292 -0.0478 0.0238 0.128 Uiso 1 1 calc R
O1W O 0.6294(17) 0.0799(12) 0.2881(10) 0.081 Uiso 1 1 d .
O2W O 0.4989(18) 0.7482(14) 0.0478(10) 0.094 Uiso 1 1 d .
O3W O 0.736(3) 0.6265(18) 0.3580(14) 0.140(11) Uiso 1 1 d .
O4W O 0.712(2) 0.4888(16) 0.2843(12) 0.116(9) Uiso 1 1 d .
O5W O 0.543(3) -0.149(3) 0.471(2) 0.085(13) Uiso 0.50 1 d P
O6W O 0.516(2) 0.6090(15) 0.0340(11) 0.105(8) Uiso 1 1 d .
O7W O -0.092(4) 0.473(3) 0.338(2) 0.100(16) Uiso 0.50 1 d P

loop_
_atom_site_aniso_label
_atom_site_aniso_U_11
_atom_site_aniso_U_22
_atom_site_aniso_U_33
_atom_site_aniso_U_23
_atom_site_aniso_U_13
_atom_site_aniso_U_12
W1 0.0252(4) 0.0119(4) 0.0356(5) 0.0096(4) 0.0061(4) -0.0039(3)
W2 0.0268(4) 0.0234(5) 0.0398(5) 0.0190(4) 0.0190(4) 0.0078(3)
W3 0.0259(4) 0.0119(4) 0.0321(5) 0.0120(3) 0.0123(3) 0.0027(3)
W4 0.0226(4) 0.0139(4) 0.0377(5) 0.0110(4) 0.0128(4) 0.0046(3)
W5 0.0307(4) 0.0130(4) 0.0265(5) 0.0017(3) 0.0111(4) 0.0022(3)
W6 0.0245(4) 0.0116(4) 0.0258(4) 0.0065(3) 0.0039(3) -0.0028(3)
W7 0.0282(4) 0.0190(5) 0.0350(5) 0.0149(4) 0.0166(4) 0.0095(3)
W8 0.0443(5) 0.0196(5) 0.0260(5) 0.0065(4) 0.0163(4) 0.0097(4)
W9 0.0320(4) 0.0147(4) 0.0247(4) 0.0078(3) 0.0032(3) 0.0000(3)
W10 0.0333(4) 0.0107(4) 0.0236(4) 0.0054(3) 0.0023(3) -0.0030(3)
W11 0.0228(4) 0.0146(4) 0.0311(5) 0.0098(3) 0.0113(3) 0.0008(3)
W12 0.0184(4) 0.0109(4) 0.0228(4) 0.0050(3) 0.0053(3) -0.0019(3)
W13 0.0287(4) 0.0124(4) 0.0206(4) 0.0029(3) 0.0097(3) 0.0008(3)
W14 0.0238(4) 0.0285(5) 0.0297(5) 0.0117(4) 0.0126(4) 0.0075(3)
W15 0.0206(4) 0.0197(5) 0.0249(4) 0.0085(3) 0.0052(3) 0.0023(3)
W16 0.0263(4) 0.0148(4) 0.0171(4) 0.0019(3) 0.0057(3) 0.0005(3)
W17 0.0255(4) 0.0132(4) 0.0273(4) 0.0027(3) 0.0077(3) 0.0043(3)
W18 0.0259(4) 0.0156(4) 0.0301(5) 0.0127(3) 0.0072(3) 0.0026(3)
W19 0.0277(4) 0.0262(5) 0.0271(5) 0.0152(4) 0.0128(4) 0.0022(3)
W20 0.0314(4) 0.0172(5) 0.0394(5) 0.0166(4) 0.0084(4) -0.0047(3)
W21 0.0207(4) 0.0241(5) 0.0355(5) 0.0103(4) 0.0049(4) -0.0045(3)
W22 0.0316(4) 0.0105(4) 0.0305(5) 0.0003(3) 0.0034(4) -0.0021(3)
Tb1 0.0251(5) 0.0099(5) 0.0223(5) 0.0049(4) 0.0074(4) 0.0001(4)
As1 0.0189(9) 0.0091(10) 0.0210(10) 0.0050(8) 0.0075(8) 0.0007(7)
As2 0.0187(9) 0.0089(10) 0.0195(10) 0.0040(8) 0.0057(8) -0.0012(7)
Cu1 0.0350(15) 0.047(2) 0.084(2) 0.0293(17) 0.0332(16) 0.0149(14)
Cu2 0.091(3) 0.0289(19) 0.0432(19) 0.0014(15) 0.0184(18) 0.0004(17)
Cu3 0.0537(18) 0.0252(17) 0.064(2) 0.0152(15) 0.0129(16) 0.0063(14)
Cu4 0.0468(18) 0.070(3) 0.074(2) 0.037(2) 0.0245(17) 0.0245(17)
Cu5 0.0388(15) 0.0348(17) 0.0448(17) 0.0158(13) 0.0195(13) 0.0084(12)
Cu6 0.039(2) 0.024(2) 0.0243(19) 0.0062(15) 0.0092(16) 0.0002(16)
O1 0.038(7) 0.022(7) 0.049(7) 0.017(6) 0.006(6) -0.008(5)
O2 0.033(6) 0.015(6) 0.041(7) 0.008(5) 0.004(5) 0.004(5)
O3 0.043(8) 0.035(9) 0.037(9) 0.025(7) 0.025(7) 0.012(7)
O4 0.030(7) 0.016(8) 0.033(8) 0.007(6) 0.011(6) -0.009(6)
O5 0.017(3) 0.016(3) 0.017(3) 0.0051(12) 0.0048(12) 0.0033(12)
O6 0.030(7) 0.012(7) 0.042(9) 0.006(6) 0.023(7) 0.000(6)
O7 0.037(8) 0.023(9) 0.063(11) 0.028(8) 0.023(8) 0.017(7)
O8 0.020(7) 0.015(8) 0.040(8) 0.009(6) 0.003(6) -0.006(5)
O9 0.037(8) 0.026(9) 0.031(8) 0.008(7) 0.018(7) 0.006(6)
O10 0.023(7) 0.031(9) 0.040(9) 0.023(7) 0.020(6) 0.001(6)
O11 0.041(8) 0.040(10) 0.041(9) 0.030(8) 0.018(7) 0.005(7)
O12 0.039(8) 0.029(9) 0.020(7) 0.021(6) 0.013(6) 0.014(6)
O13 0.028(6) 0.017(6) 0.034(6) 0.017(5) 0.009(5) 0.015(5)
O14 0.039(8) 0.027(9) 0.055(10) 0.017(8) 0.023(8) 0.015(7)
O15 0.034(7) 0.007(7) 0.041(8) 0.012(6) 0.017(7) 0.002(6)
O16 0.020(7) 0.023(8) 0.036(8) 0.005(6) 0.006(6) 0.001(6)
O17 0.023(6) 0.004(6) 0.029(7) -0.003(5) 0.010(6) 0.003(5)
O18 0.029(6) 0.014(6) 0.032(6) -0.001(5) 0.008(5) 0.011(5)
O19 0.048(7) 0.025(7) 0.040(7) -0.004(5) 0.020(6) 0.010(6)
O20 0.030(6) 0.005(6) 0.033(6) 0.003(5) 0.007(5) 0.002(5)
O21 0.025(3) 0.024(3) 0.024(3) 0.0066(12) 0.0073(13) 0.0051(12)
O22 0.035(8) 0.024(9) 0.039(9) 0.012(7) -0.012(7) -0.016(6)
O23 0.024(7) 0.021(8) 0.023(7) 0.014(6) 0.010(6) -0.006(5)
O24 0.035(7) 0.016(8) 0.019(7) 0.009(6) 0.008(6) 0.006(6)
O25 0.017(7) 0.024(8) 0.043(9) 0.003(7) 0.012(6) 0.002(6)
O26 0.035(8) 0.028(9) 0.059(10) 0.019(8) 0.022(8) 0.015(7)
O27 0.021(3) 0.020(3) 0.021(3) 0.0057(12) 0.0065(13) 0.0045(12)
O28 0.049(9) 0.020(8) 0.032(8) 0.009(6) 0.007(7) 0.012(7)
O30 0.046(8) 0.013(8) 0.031(8) 0.006(6) 0.011(7) 0.007(6)
O31 0.017(6) 0.019(8) 0.021(7) 0.005(6) 0.007(5) 0.002(5)
O32 0.052(9) 0.016(8) 0.024(8) 0.000(6) 0.009(7) 0.017(7)
O33 0.060(11) 0.033(10) 0.038(9) 0.005(8) 0.006(8) 0.012(8)
O34 0.028(6) 0.018(6) 0.029(6) 0.009(5) 0.005(5) -0.010(5)
O35 0.037(8) 0.025(9) 0.032(8) -0.004(7) 0.007(7) 0.000(6)
O36 0.039(8) 0.025(9) 0.046(9) 0.021(7) 0.015(7) 0.017(7)
O37 0.018(6) 0.013(7) 0.033(8) 0.007(6) 0.001(6) 0.003(5)
O38 0.037(8) 0.045(11) 0.049(10) 0.016(8) 0.021(8) 0.002(7)
O39 0.048(9) 0.020(8) 0.025(8) 0.013(6) 0.008(7) 0.018(7)
O40 0.020(6) 0.018(6) 0.027(6) 0.000(5) 0.002(5) -0.008(5)
O41 0.019(7) 0.031(9) 0.034(8) 0.014(7) 0.007(6) -0.003(6)
O42 0.028(7) 0.025(9) 0.034(8) 0.005(6) 0.010(6) -0.008(6)
O43 0.037(8) 0.023(8) 0.032(8) 0.019(6) 0.014(7) 0.006(6)
O44 0.019(6) 0.007(7) 0.021(7) -0.003(5) 0.004(5) -0.001(5)
O45 0.021(6) 0.015(7) 0.014(6) 0.000(5) 0.005(5) -0.002(5)
O46 0.021(7) 0.019(8) 0.038(8) 0.006(6) 0.000(6) -0.004(6)
O47 0.040(8) 0.040(10) 0.018(7) 0.007(6) 0.016(6) 0.010(7)
O48 0.024(7) 0.012(7) 0.034(8) -0.001(6) 0.008(6) -0.008(5)
O49 0.025(7) 0.021(8) 0.024(7) 0.011(6) 0.010(6) -0.001(6)
O50 0.034(8) 0.052(11) 0.043(9) 0.015(8) 0.022(7) 0.024(8)
O51 0.022(7) 0.026(8) 0.034(8) 0.012(6) 0.015(6) 0.001(6)
O52 0.018(7) 0.048(10) 0.044(9) 0.023(8) 0.012(6) 0.003(6)
O53 0.021(6) 0.008(7) 0.023(7) 0.006(5) 0.007(5) 0.001(5)
O54 0.024(7) 0.019(8) 0.034(8) 0.014(6) 0.017(6) -0.001(5)
O55 0.047(9) 0.054(11) 0.038(9) 0.037(8) 0.016(8) 0.023(8)
O56 0.027(7) 0.015(8) 0.027(8) -0.004(6) 0.010(6) 0.000(6)
O57 0.016(6) 0.027(8) 0.031(8) 0.006(6) -0.004(6) 0.001(6)
O58 0.022(7) 0.017(8) 0.029(8) 0.001(6) 0.001(6) -0.001(5)
O59 0.028(7) 0.020(8) 0.024(8) 0.003(6) 0.006(6) -0.007(6)
O60 0.041(7) 0.019(7) 0.024(6) -0.004(5) 0.004(5) 0.005(5)
O61 0.044(9) 0.036(10) 0.021(8) 0.002(7) 0.020(7) 0.001(7)
O62 0.014(6) 0.017(7) 0.023(7) 0.013(5) 0.010(5) 0.000(5)
O63 0.024(7) 0.020(8) 0.016(7) 0.005(5) 0.008(5) 0.006(5)
O64 0.040(8) 0.022(9) 0.048(10) 0.006(7) 0.011(7) 0.012(7)
O65 0.029(7) 0.031(9) 0.023(7) 0.010(6) 0.012(6) 0.008(6)
O66 0.033(6) 0.006(6) 0.031(6) 0.007(5) 0.009(5) 0.002(5)
O67 0.043(9) 0.069(13) 0.053(10) 0.044(9) 0.020(8) 0.037(9)
O68 0.024(7) 0.026(8) 0.025(7) 0.012(6) 0.006(6) 0.006(6)
O69 0.017(6) 0.031(8) 0.018(7) 0.009(6) 0.009(5) 0.006(6)
O70 0.025(7) 0.028(8) 0.021(7) 0.010(6) 0.009(6) -0.004(6)
O71 0.053(10) 0.050(11) 0.030(9) 0.011(8) 0.016(8) 0.002(8)
O72 0.017(7) 0.038(10) 0.051(10) 0.017(8) 0.007(7) -0.003(6)
O73 0.043(9) 0.029(9) 0.046(10) 0.024(8) 0.012(7) -0.005(7)
O74 0.037(8) 0.008(7) 0.032(8) 0.002(6) 0.009(6) -0.002(6)
O75 0.030(7) 0.017(8) 0.039(9) 0.010(6) 0.009(6) -0.001(6)
O76 0.029(8) 0.015(8) 0.067(11) 0.007(7) 0.007(7) -0.008(6)
O77 0.035(8) 0.026(9) 0.027(8) 0.004(6) 0.009(6) 0.004(6)
N1 0.040(11) 0.048(15) 0.087(17) 0.038(13) 0.031(12) 0.004(10)
N2 0.020(10) 0.086(19) 0.075(16) 0.044(14) 0.013(10) 0.002(10)
N3 0.045(12) 0.023(12) 0.095(18) 0.008(11) 0.044(12) 0.007(9)
N5 0.079(10) 0.061(10) 0.057(10) 0.014(8) 0.016(8) -0.005(8)
N6 0.053(13) 0.073(18) 0.049(14) 0.028(12) 0.014(11) -0.021(11)
N7 0.110(19) 0.027(13) 0.048(13) 0.010(10) 0.031(13) 0.025(12)
N9 0.082(17) 0.066(19) 0.051(15) -0.001(13) 0.023(14) 0.016(14)
N12 0.13(2) 0.026(13) 0.049(14) 0.013(11) 0.011(14) 0.001(13)
N13 0.067(18) 0.08(2) 0.18(3) 0.07(2) 0.03(2) 0.042(17)
N14 0.082(17) 0.061(17) 0.059(15) 0.030(13) 0.013(13) 0.039(14)
N15 0.082(16) 0.027(12) 0.039(12) 0.017(10) -0.018(11) -0.016(11)
N17 0.10(2) 0.11(3) 0.084(19) 0.073(18) 0.056(17) 0.057(19)
N18 0.032(11) 0.044(15) 0.10(2) 0.003(13) 0.006(12) -0.001(10)
N19 0.038(10) 0.043(13) 0.039(11) 0.016(9) 0.014(9) 0.019(9)
N20 0.048(13) 0.054(16) 0.063(15) 0.006(12) 0.019(11) 0.009(11)
N21 0.058(9) 0.047(9) 0.038(8) 0.020(7) 0.016(7) -0.009(7)
N22 0.053(14) 0.062(17) 0.071(17) -0.001(13) 0.039(13) 0.000(12)
C8 0.07(2) 0.07(2) 0.08(2) 0.040(19) 0.014(18) 0.007(17)
C14 0.10(3) 0.032(18) 0.10(3) 0.013(18) 0.03(2) -0.024(16)
C20 0.08(2) 0.034(17) 0.08(2) -0.027(15) 0.027(17) 0.010(14)
C28 0.09(2) 0.013(14) 0.069(19) -0.006(12) 0.041(17) -0.010(12)
C29 0.069(18) 0.05(2) 0.033(15) -0.018(13) -0.005(13) 0.002(14)
C30 0.08(2) 0.06(2) 0.07(2) 0.048(17) 0.049(17) 0.033(16)

loop_
_atom_type_symbol
_atom_type_description
_atom_type_scat_dispersion_real
_atom_type_scat_dispersion_imag
_atom_type_scat_source
C C 0.0033 0.0016 'International Tables Vol C Tables 4.2.6.8 and 6.1.1.4'
H H 0.0000 0.0000 'International Tables Vol C Tables 4.2.6.8 and 6.1.1.4'
N N 0.0061 0.0033 'International Tables Vol C Tables 4.2.6.8 and 6.1.1.4'
O O 0.0106 0.0060 'International Tables Vol C Tables 4.2.6.8 and 6.1.1.4'
Cu Cu 0.3201 1.2651 'International Tables Vol C Tables 4.2.6.8 and 6.1.1.4'
As As 0.0499 2.0058 'International Tables Vol C Tables 4.2.6.8 and 6.1.1.4'
Tb Tb -0.1723 4.1537 'International Tables Vol C Tables 4.2.6.8 and 6.1.1.4'
W W -0.8490 6.8722 'International Tables Vol C Tables 4.2.6.8 and 6.1.1.4'

loop_
_geom_angle_atom_site_label_1
_geom_angle_atom_site_label_2
_geom_angle_atom_site_label_3
_geom_angle
_geom_angle_site_symmetry_1
_geom_angle_site_symmetry_3
O1 W1 O4 103.5(6) . .
O1 W1 O3 101.9(7) . .
O4 W1 O3 87.1(6) . .
O1 W1 O6 102.1(7) . .
O4 W1 O6 92.1(6) . .
O3 W1 O6 155.4(6) . .
O1 W1 O2 100.2(6) . .
O4 W1 O2 156.3(6) . .
O3 W1 O2 86.7(6) . .
O6 W1 O2 84.3(6) . .
O1 W1 O5 169.5(6) . .
O4 W1 O5 85.3(5) . .
O3 W1 O5 84.1(5) . .
O6 W1 O5 71.4(5) . .
O2 W1 O5 71.3(5) . .
O7 W2 O8 104.7(6) . .
O7 W2 O9 102.3(7) . .
O8 W2 O9 88.4(6) . .
O7 W2 O6 99.8(7) . .
O8 W2 O6 90.9(6) . .
O9 W2 O6 157.3(5) . .
O7 W2 O10 96.7(6) . .
O8 W2 O10 158.6(5) . .
O9 W2 O10 86.8(6) . .
O6 W2 O10 85.7(6) . .
O7 W2 O5 167.4(5) . .
O8 W2 O5 85.9(5) . .
O9 W2 O5 84.5(5) . .
O6 W2 O5 72.9(5) . .
O10 W2 O5 72.9(5) . .
O11 W3 O12 103.7(6) . .
O11 W3 O13 102.1(6) . .
O12 W3 O13 85.8(6) . .
O11 W3 O2 99.8(7) . .
O12 W3 O2 156.4(5) . .
O13 W3 O2 89.5(6) . .
O11 W3 O10 101.5(6) . .
O12 W3 O10 87.5(6) . .
O13 W3 O10 156.4(5) . .
O2 W3 O10 87.7(6) . .
O11 W3 O5 169.6(6) . .
O12 W3 O5 84.7(5) . .
O13 W3 O5 84.3(4) . .
O2 W3 O5 71.9(5) . .
O10 W3 O5 72.5(5) . .
O14 W4 O15 101.7(6) . .
O14 W4 O16 103.5(6) . .
O15 W4 O16 92.1(6) . .
O14 W4 O13 103.0(6) . .
O15 W4 O13 155.3(5) . .
O16 W4 O13 83.7(6) . .
O14 W4 O18 100.5(6) . .
O15 W4 O18 88.9(6) . .
O16 W4 O18 155.2(5) . .
O13 W4 O18 85.1(6) . .
O14 W4 O17 170.0(6) . .
O15 W4 O17 72.7(5) . .
O16 W4 O17 85.2(5) . .
O13 W4 O17 82.6(4) . .
O18 W4 O17 71.5(4) . .
O19 W5 O21 101.6(6) . .
O19 W5 O18 100.5(6) . .
O21 W5 O18 157.7(5) . .
O19 W5 O20 100.1(7) . .
O21 W5 O20 89.9(5) . .
O18 W5 O20 88.6(6) . .
O19 W5 O3 102.5(7) . .
O21 W5 O3 85.5(6) . .
O18 W5 O3 87.3(6) . .
O20 W5 O3 157.4(6) . .
O19 W5 O17 170.6(6) . .
O21 W5 O17 84.8(5) . .
O18 W5 O17 73.6(5) . .
O20 W5 O17 72.8(5) . .
O3 W5 O17 84.7(6) . .
O22 W6 O23 100.3(6) . .
O22 W6 O25 100.2(7) . .
O23 W6 O25 94.0(6) . .
O22 W6 O21 102.6(6) . .
O23 W6 O21 94.4(6) . .
O25 W6 O21 153.8(6) . .
O22 W6 O4 96.0(6) . .
O23 W6 O4 163.7(5) . .
O25 W6 O4 83.9(6) . .
O21 W6 O4 81.1(6) . .
O22 W6 O24 170.8(6) . .
O23 W6 O24 82.6(5) . .
O25 W6 O24 70.7(5) . .
O21 W6 O24 85.8(5) . .
O4 W6 O24 81.5(5) . .
O26 W7 O27 100.5(6) . .
O26 W7 O28 103.8(7) . .
O27 W7 O28 94.7(6) . .
O26 W7 O25 98.7(6) . .
O27 W7 O25 93.2(6) . .
O28 W7 O25 154.3(5) . .
O26 W7 O8 97.0(6) . .
O27 W7 O8 162.5(5) . .
O28 W7 O8 80.7(6) . .
O25 W7 O8 84.4(6) . .
O26 W7 O24 170.1(6) . .
O27 W7 O24 80.2(5) . .
O28 W7 O24 85.9(5) . .
O25 W7 O24 71.5(5) . .
O8 W7 O24 82.6(5) . .
O29 W8 O30 102.5(7) . .
O29 W8 O28 103.0(7) . .
O30 W8 O28 91.5(6) . .
O29 W8 O32 101.4(7) . .
O30 W8 O32 89.1(6) . .
O28 W8 O32 154.8(6) . .
O29 W8 O9 100.8(7) . .
O30 W8 O9 156.6(6) . .
O28 W8 O9 84.6(6) . .
O32 W8 O9 84.9(6) . .
O29 W8 O31 172.4(6) . .
O30 W8 O31 72.5(5) . .
O28 W8 O31 83.0(5) . .
O32 W8 O31 73.2(5) . .
O9 W8 O31 84.1(5) . .
O33 W9 O34 102.8(7) . .
O33 W9 O16 104.2(6) . .
O34 W9 O16 90.3(6) . .
O33 W9 O32 101.0(7) . .
O34 W9 O32 89.8(6) . .
O16 W9 O32 154.2(5) . .
O33 W9 O12 102.9(7) . .
O34 W9 O12 154.3(5) . .
O16 W9 O12 82.7(6) . .
O32 W9 O12 86.0(6) . .
O33 W9 O31 169.2(6) . .
O34 W9 O31 70.7(5) . .
O16 W9 O31 84.7(5) . .
O32 W9 O31 71.0(5) . .
O12 W9 O31 84.0(5) . .
O35 W10 O36 105.9(7) . .
O35 W10 O37 106.1(6) . .
O36 W10 O37 92.0(6) . .
O35 W10 O30 97.7(6) . .
O36 W10 O30 92.7(6) . .
O37 W10 O30 153.4(6) . .
O35 W10 O34 96.9(6) . .
O36 W10 O34 157.0(6) . .
O37 W10 O34 83.9(5) . .
O30 W10 O34 81.7(5) . .
O35 W10 O31 162.1(6) . .
O36 W10 O31 88.3(6) . .
O37 W10 O31 83.7(5) . .
O30 W10 O31 70.3(5) . .
O34 W10 O31 68.8(4) . .
O38 W11 O39 105.1(7) . .
O38 W11 O37 104.9(7) . .
O39 W11 O37 93.5(5) . .
O38 W11 O20 99.5(7) . .
O39 W11 O20 91.4(6) . .
O37 W11 O20 152.9(6) . .
O38 W11 O15 96.0(6) . .
O39 W11 O15 158.6(6) . .
O37 W11 O15 84.4(5) . .
O20 W11 O15 81.4(5) . .
O38 W11 O17 162.6(6) . .
O39 W11 O17 89.6(6) . .
O37 W11 O17 83.1(5) . .
O20 W11 O17 70.3(5) . .
O15 W11 O17 69.1(5) . .
O40 W12 O43 102.3(6) . .
O40 W12 O45 94.9(6) . .
O43 W12 O45 100.9(6) . .
O40 W12 O42 93.4(6) . .
O43 W12 O42 101.6(6) . .
O45 W12 O42 153.8(5) . .
O40 W12 O41 160.9(5) . .
O43 W12 O41 96.6(5) . .
O45 W12 O41 84.2(5) . .
O42 W12 O41 79.9(6) . .
O40 W12 O44 80.6(5) . .
O43 W12 O44 173.0(5) . .
O45 W12 O44 72.4(5) . .
O42 W12 O44 84.5(5) . .
O41 W12 O44 80.9(5) . .
O47 W13 O46 102.0(7) . .
O47 W13 O49 102.0(6) . .
O46 W13 O49 94.0(5) . .
O47 W13 O45 99.8(6) . .
O46 W13 O45 93.9(6) . .
O49 W13 O45 154.7(5) . .
O47 W13 O48 97.1(6) . .
O46 W13 O48 160.8(6) . .
O49 W13 O48 79.7(5) . .
O45 W13 O48 85.0(5) . .
O47 W13 O44 171.1(5) . .
O46 W13 O44 80.3(6) . .
O49 W13 O44 86.4(5) . .
O45 W13 O44 71.3(4) . .
O48 W13 O44 81.2(5) . .
O50 W14 O49 104.4(7) . .
O50 W14 O54 99.3(6) . .
O49 W14 O54 92.1(5) . .
O50 W14 O51 102.0(6) . .
O49 W14 O51 86.2(5) . .
O54 W14 O51 158.4(5) . .
O50 W14 O52 97.9(7) . .
O49 W14 O52 157.3(6) . .
O54 W14 O52 88.2(6) . .
O51 W14 O52 85.2(6) . .
O50 W14 O53 169.3(6) . .
O49 W14 O53 83.8(5) . .
O54 W14 O53 73.2(5) . .
O51 W14 O53 85.2(5) . .
O52 W14 O53 74.6(5) . .
O55 W15 O56 105.8(7) . .
O55 W15 O58 103.8(6) . .
O56 W15 O58 92.7(6) . .
O55 W15 O54 99.3(6) . .
O56 W15 O54 92.6(6) . .
O58 W15 O54 153.9(5) . .
O55 W15 O57 95.7(7) . .
O56 W15 O57 158.3(6) . .
O58 W15 O57 84.4(5) . .
O54 W15 O57 81.3(5) . .
O55 W15 O53 162.3(6) . .
O56 W15 O53 89.0(5) . .
O58 W15 O53 84.5(5) . .
O54 W15 O53 70.0(5) . .
O57 W15 O53 69.3(4) . .
O61 W16 O59 105.5(7) . .
O61 W16 O58 101.4(6) . .
O59 W16 O58 94.3(6) . .
O61 W16 O63 101.4(6) . .
O59 W16 O63 91.9(6) . .
O58 W16 O63 153.8(6) . .
O61 W16 O60 95.7(6) . .
O59 W16 O60 158.6(6) . .
O58 W16 O60 83.8(5) . .
O63 W16 O60 81.3(5) . .
O61 W16 O62 164.2(6) . .
O59 W16 O62 88.7(5) . .
O58 W16 O62 83.9(5) . .
O63 W16 O62 70.8(4) . .
O60 W16 O62 69.9(5) . .
O64 W17 O42 103.6(6) . .
O64 W17 O63 101.9(6) . .
O42 W17 O63 89.6(6) . .
O64 W17 O66 100.7(6) . .
O42 W17 O66 86.5(6) . .
O63 W17 O66 157.4(5) . .
O64 W17 O65 99.9(6) . .
O42 W17 O65 156.5(5) . .
O63 W17 O65 87.6(5) . .
O66 W17 O65 87.2(5) . .
O64 W17 O62 171.7(6) . .
O42 W17 O62 82.3(5) . .
O63 W17 O62 72.1(4) . .
O66 W17 O62 85.3(5) . .
O65 W17 O62 74.6(5) . .
O67 W18 O41 104.9(7) . .
O67 W18 O68 100.3(7) . .
O41 W18 O68 154.7(5) . .
O67 W18 O66 103.0(6) . .
O41 W18 O66 87.6(6) . .
O68 W18 O66 85.4(6) . .
O67 W18 O69 98.5(6) . .
O41 W18 O69 91.7(6) . .
O68 W18 O69 85.9(6) . .
O66 W18 O69 158.0(5) . .
O67 W18 O70 168.9(6) . .
O41 W18 O70 83.7(5) . .
O68 W18 O70 71.5(5) . .
O66 W18 O70 84.1(5) . .
O69 W18 O70 74.0(5) . .
O71 W19 O48 103.5(7) . .
O71 W19 O51 99.7(7) . .
O48 W19 O51 88.0(6) . .
O71 W19 O69 101.6(6) . .
O48 W19 O69 91.8(6) . .
O51 W19 O69 158.1(5) . .
O71 W19 O72 102.1(7) . .
O48 W19 O72 154.3(6) . .
O51 W19 O72 85.5(6) . .
O69 W19 O72 85.2(5) . .
O71 W19 O70 171.5(7) . .
O48 W19 O70 83.6(5) . .
O51 W19 O70 85.1(5) . .
O69 W19 O70 73.2(5) . .
O72 W19 O70 71.0(5) . .
O73 W20 O75 104.0(6) . .
O73 W20 O72 101.1(7) . .
O75 W20 O72 88.5(6) . .
O73 W20 O74 103.0(7) . .
O75 W20 O74 86.1(6) . .
O72 W20 O74 155.9(6) . .
O73 W20 O68 100.6(6) . .
O75 W20 O68 155.4(6) . .
O72 W20 O68 87.2(5) . .
O74 W20 O68 88.0(5) . .
O73 W20 O70 168.5(6) . .
O75 W20 O70 85.3(5) . .
O72 W20 O70 72.1(5) . .
O74 W20 O70 84.1(5) . .
O68 W20 O70 70.3(5) . .
O76 W21 O57 102.9(7) . .
O76 W21 O77 103.4(7) . .
O57 W21 O77 90.4(6) . .
O76 W21 O75 102.0(7) . .
O57 W21 O75 155.2(5) . .
O77 W21 O75 84.4(6) . .
O76 W21 O52 100.9(7) . .
O57 W21 O52 89.2(6) . .
O77 W21 O52 155.2(6) . .
O75 W21 O52 85.6(6) . .
O76 W21 O53 170.5(6) . .
O57 W21 O53 72.5(5) . .
O77 W21 O53 85.2(5) . .
O75 W21 O53 82.8(5) . .
O52 W21 O53 71.1(5) . .
O78 W22 O60 101.4(7) . .
O78 W22 O77 102.1(7) . .
O60 W22 O77 91.2(6) . .
O78 W22 O74 103.0(7) . .
O60 W22 O74 155.5(6) . .
O77 W22 O74 85.5(6) . .
O78 W22 O65 99.7(7) . .
O60 W22 O65 88.5(6) . .
O77 W22 O65 157.8(6) . .
O74 W22 O65 85.6(5) . .
O78 W22 O62 170.3(6) . .
O60 W22 O62 72.3(5) . .
O77 W22 O62 85.6(5) . .
O74 W22 O62 83.3(5) . .
O65 W22 O62 73.2(5) . .
O39 Tb1 O36 71.3(4) . .
O39 Tb1 O27 117.2(5) . .
O36 Tb1 O27 75.0(4) . .
O39 Tb1 O59 138.2(5) . .
O36 Tb1 O59 78.6(5) . .
O27 Tb1 O59 80.6(4) . .
O39 Tb1 O56 74.8(5) . .
O36 Tb1 O56 78.4(5) . .
O27 Tb1 O56 144.3(4) . .
O59 Tb1 O56 71.1(4) . .
O39 Tb1 O23 77.3(5) . .
O36 Tb1 O23 118.1(5) . .
O27 Tb1 O23 74.3(4) . .
O59 Tb1 O23 144.0(4) . .
O56 Tb1 O23 140.3(4) . .
O39 Tb1 O46 78.6(4) . .
O36 Tb1 O46 144.3(4) . .
O27 Tb1 O46 137.8(4) . .
O59 Tb1 O46 114.5(5) . .
O56 Tb1 O46 75.5(4) . .
O23 Tb1 O46 71.8(4) . .
O39 Tb1 O40 145.8(4) . .
O36 Tb1 O40 141.0(4) . .
O27 Tb1 O40 74.5(4) . .
O59 Tb1 O40 73.0(4) . .
O56 Tb1 O40 115.5(4) . .
O23 Tb1 O40 75.6(4) . .
O46 Tb1 O40 73.4(4) . .
O24 As1 O17 112.2(6) . .
O24 As1 O5 109.6(6) . .
O17 As1 O5 107.6(6) . .
O24 As1 O31 111.1(6) . .
O17 As1 O31 107.8(6) . .
O5 As1 O31 108.4(6) . .
O62 As2 O44 110.3(6) . .
O62 As2 O53 108.3(6) . .
O44 As2 O53 111.7(6) . .
O62 As2 O70 107.1(6) . .
O44 As2 O70 110.6(6) . .
O53 As2 O70 108.7(6) . .
N1 Cu1 N4 96.2(10) . .
N1 Cu1 N3 177.7(9) . .
N4 Cu1 N3 81.9(9) . .
N1 Cu1 N2 84.8(9) . .
N4 Cu1 N2 172.8(10) . .
N3 Cu1 N2 96.8(8) . .
N8 Cu2 N5 91.2(11) . .
N8 Cu2 N7 86.5(10) . .
N5 Cu2 N7 177.3(9) . .
N8 Cu2 N6 165.9(11) . .
N5 Cu2 N6 85.5(10) . .
N7 Cu2 N6 96.4(8) . .
N8 Cu2 O47 99.6(10) . .
N5 Cu2 O47 89.8(8) . .
N7 Cu2 O47 91.9(8) . .
N6 Cu2 O47 94.0(7) . .
N9 Cu3 N11 174.0(11) . .
N9 Cu3 N10 83.5(10) . .
N11 Cu3 N10 97.7(11) . .
N9 Cu3 N12 94.2(10) . .
N11 Cu3 N12 85.3(11) . .
N10 Cu3 N12 173.5(10) . .
N14 Cu4 N16 176.6(11) . .
N14 Cu4 N13 83.8(10) . .
N16 Cu4 N13 93.3(11) . .
N14 Cu4 N15 98.6(9) . .
N16 Cu4 N15 84.7(10) . .
N13 Cu4 N15 167.3(11) . .
N19 Cu5 N18 97.2(9) . .
N19 Cu5 N20 83.9(9) . .
N18 Cu5 N20 176.6(9) . .
N19 Cu5 N17 172.5(10) . .
N18 Cu5 N17 85.2(11) . .
N20 Cu5 N17 94.2(10) . .
N21 Cu6 N21 180 2 .
N21 Cu6 N22 94.7(9) 2 .
N21 Cu6 N22 85.3(9) . .
N21 Cu6 N22 85.3(9) 2 2
N21 Cu6 N22 94.7(9) . 2
N22 Cu6 N22 180 . 2
W3 O2 W1 123.9(7) . .
W1 O3 W5 150.7(8) . .
W1 O4 W6 153.1(7) . .
As1 O5 W2 122.1(6) . .
As1 O5 W3 125.4(6) . .
W2 O5 W3 93.4(4) . .
As1 O5 W1 121.8(6) . .
W2 O5 W1 92.6(4) . .
W3 O5 W1 93.0(4) . .
W2 O6 W1 122.9(7) . .
W2 O8 W7 150.9(7) . .
W2 O9 W8 150.5(8) . .
W3 O10 W2 121.2(6) . .
W3 O12 W9 152.6(7) . .
W3 O13 W4 152.8(7) . .
W4 O15 W11 124.8(7) . .
W4 O16 W9 155.8(7) . .
As1 O17 W5 123.5(6) . .
As1 O17 W4 126.0(7) . .
W5 O17 W4 91.7(4) . .
As1 O17 W11 120.8(6) . .
W5 O17 W11 92.6(4) . .
W4 O17 W11 93.3(4) . .
W5 O18 W4 123.1(6) . .
W5 O20 W11 124.1(7) . .
W5 O21 W6 154.7(8) . .
W6 O23 Tb1 135.5(6) . .
As1 O24 W7 125.6(7) . .
As1 O24 W6 125.9(7) . .
W7 O24 W6 94.8(4) . .
W7 O25 W6 121.3(6) . .
W7 O27 Tb1 138.6(6) . .
W8 O28 W7 157.3(8) . .
W8 O30 W10 123.7(7) . .
As1 O31 W8 123.6(6) . .
As1 O31 W10 122.2(6) . .
W8 O31 W10 93.3(4) . .
As1 O31 W9 124.1(6) . .
W8 O31 W9 91.0(4) . .
W10 O31 W9 93.8(4) . .
W8 O32 W9 124.6(7) . .
W9 O34 W10 126.7(7) . .
W10 O36 Tb1 157.8(8) . .
W10 O37 W11 144.3(6) . .
W11 O39 Tb1 157.1(7) . .
W12 O40 Tb1 138.9(7) . .
W18 O41 W12 154.5(8) . .
W17 O42 W12 156.4(8) . .
As2 O44 W12 126.7(6) . .
As2 O44 W13 124.1(6) . .
W12 O44 W13 94.2(4) . .
W12 O45 W13 120.6(6) . .
W13 O46 Tb1 139.7(7) . .
W13 O47 Cu2 124.5(7) . .
W19 O48 W13 154.8(7) . .
W14 O49 W13 156.8(7) . .
W14 O51 W19 147.5(7) . .
W14 O52 W21 122.6(7) . .
As2 O53 W14 123.9(6) . .
As2 O53 W15 121.8(6) . .
W14 O53 W15 93.3(4) . .
As2 O53 W21 124.7(6) . .
W14 O53 W21 91.5(4) . .
W15 O53 W21 92.8(4) . .
W14 O54 W15 123.3(6) . .
W15 O56 Tb1 158.8(7) . .
W21 O57 W15 125.4(6) . .
W15 O58 W16 142.7(7) . .
W16 O59 Tb1 155.4(7) . .
W22 O60 W16 125.1(7) . .
As2 O62 W17 124.1(6) . .
As2 O62 W16 122.7(6) . .
W17 O62 W16 92.3(4) . .
As2 O62 W22 125.2(6) . .
W17 O62 W22 90.4(4) . .
W16 O62 W22 92.7(4) . .
W17 O63 W16 124.7(6) . .
W22 O65 W17 121.7(7) . .
W18 O66 W17 148.8(7) . .
W18 O68 W20 124.6(7) . .
W18 O69 W19 120.9(6) . .
As2 O70 W18 123.6(7) . .
As2 O70 W20 125.5(6) . .
W18 O70 W20 93.6(5) . .
As2 O70 W19 120.8(7) . .
W18 O70 W19 91.8(4) . .
W20 O70 W19 92.5(4) . .
W20 O72 W19 124.3(8) . .
W22 O74 W20 151.6(7) . .
W20 O75 W21 152.5(8) . .
W22 O77 W21 153.4(8) . .
C1 N1 Cu1 112(2) . .
C1 N1 H1A 109.1 . .
Cu1 N1 H1A 109.1 . .
C1 N1 H1B 109.1 . .
Cu1 N1 H1B 109.1 . .
H1A N1 H1B 107.9 . .
C2 N2 Cu1 106.9(16) . .
C2 N2 H2A 110.4 . .
Cu1 N2 H2A 110.4 . .
C2 N2 H2B 110.4 . .
Cu1 N2 H2B 110.4 . .
H2A N2 H2B 108.6 . .
C5 N3 Cu1 111.4(18) . .
C5 N3 H3A 109.3 . .
Cu1 N3 H3A 109.3 . .
C5 N3 H3B 109.3 . .
Cu1 N3 H3B 109.3 . .
H3A N3 H3B 108.0 . .
C4 N4 Cu1 110.8(18) . .
C4 N4 H4A 109.5 . .
Cu1 N4 H4A 109.5 . .
C4 N4 H4B 109.5 . .
Cu1 N4 H4B 109.5 . .
H4A N4 H4B 108.1 . .
C7 N5 Cu2 110.5(19) . .
C7 N5 H5A 109.5 . .
Cu2 N5 H5A 109.5 . .
C7 N5 H5B 109.5 . .
Cu2 N5 H5B 109.5 . .
H5A N5 H5B 108.1 . .
C8 N6 Cu2 110.7(18) . .
C8 N6 H6A 109.5 . .
Cu2 N6 H6A 109.5 . .
C8 N6 H6B 109.5 . .
Cu2 N6 H6B 109.5 . .
H6A N6 H6B 108.1 . .
C11 N7 Cu2 108(2) . .
C11 N7 H7A 110.2 . .
Cu2 N7 H7A 110.2 . .
C11 N7 H7B 110.2 . .
Cu2 N7 H7B 110.2 . .
H7A N7 H7B 108.5 . .
C10 N8 Cu2 116(2) . .
C10 N8 H8A 108.3 . .
Cu2 N8 H8A 108.3 . .
C10 N8 H8B 108.3 . .
Cu2 N8 H8B 108.3 . .
H8A N8 H8B 107.4 . .
C14 N9 Cu3 112(2) . .
C14 N9 H9A 109.2 . .
Cu3 N9 H9A 109.2 . .
C14 N9 H9B 109.2 . .
Cu3 N9 H9B 109.2 . .
H9A N9 H9B 107.9 . .
C13 N10 Cu3 107(2) . .
C13 N10 H10A 110.3 . .
Cu3 N10 H10A 110.3 . .
C13 N10 H10B 110.3 . .
Cu3 N10 H10B 110.3 . .
H10A N10 H10B 108.6 . .
C16 N11 Cu3 110(2) . .
C16 N11 H11A 109.7 . .
Cu3 N11 H11A 109.7 . .
C16 N11 H11B 109.7 . .
Cu3 N11 H11B 109.7 . .
H11A N11 H11B 108.2 . .
C17 N12 Cu3 105(2) . .
C17 N12 H12A 110.7 . .
Cu3 N12 H12A 110.7 . .
C17 N12 H12B 110.7 . .
Cu3 N12 H12B 110.7 . .
H12A N12 H12B 108.8 . .
C19 N13 Cu4 111(2) . .
C19 N13 H13A 109.4 . .
Cu4 N13 H13A 109.4 . .
C19 N13 H13B 109.4 . .
Cu4 N13 H13B 109.4 . .
H13A N13 H13B 108.0 . .
C20 N14 Cu4 111.8(17) . .
C20 N14 H14A 109.3 . .
Cu4 N14 H14A 109.3 . .
C20 N14 H14B 109.3 . .
Cu4 N14 H14B 109.3 . .
H14A N14 H14B 107.9 . .
C23 N15 Cu4 108(2) . .
C23 N15 H15A 110.1 . .
Cu4 N15 H15A 110.1 . .
C23 N15 H15B 110.1 . .
Cu4 N15 H15B 110.1 . .
H15A N15 H15B 108.4 . .
C22 N16 Cu4 110(2) . .
C22 N16 H16A 109.7 . .
Cu4 N16 H16A 109.7 . .
C22 N16 H16B 109.7 . .
Cu4 N16 H16B 109.7 . .
H16A N16 H16B 108.2 . .
C26 N17 Cu5 105.6(19) . .
C26 N17 H17A 110.6 . .
Cu5 N17 H17A 110.6 . .
C26 N17 H17B 110.6 . .
Cu5 N17 H17B 110.6 . .
H17A N17 H17B 108.8 . .
C25 N18 Cu5 107(2) . .
C25 N18 H18A 110.2 . .
Cu5 N18 H18A 110.2 . .
C25 N18 H18B 110.2 . .
Cu5 N18 H18B 110.2 . .
H18A N18 H18B 108.5 . .
C29 N19 Cu5 110.7(16) . .
C29 N19 H19A 109.5 . .
Cu5 N19 H19A 109.5 . .
C29 N19 H19B 109.5 . .
Cu5 N19 H19B 109.5 . .
H19A N19 H19B 108.1 . .
C28 N20 Cu5 108.4(18) . .
C28 N20 H20A 110.0 . .
Cu5 N20 H20A 110.0 . .
C28 N20 H20B 110.0 . .
Cu5 N20 H20B 110.0 . .
H20A N20 H20B 108.4 . .
C31 N21 Cu6 108.6(17) . .
C31 N21 H21A 110.0 . .
Cu6 N21 H21A 110.0 . .
C31 N21 H21B 110.0 . .
Cu6 N21 H21B 110.0 . .
H21A N21 H21B 108.3 . .
C32 N22 Cu6 113(2) . .
C32 N22 H22A 109.0 . .
Cu6 N22 H22A 109.0 . .
C32 N22 H22B 109.0 . .
Cu6 N22 H22B 109.0 . .
H22A N22 H22B 107.8 . .
N1 C1 C2 110(3) . .
N1 C1 H1C 109.6 . .
C2 C1 H1C 109.6 . .
N1 C1 H1D 109.6 . .
C2 C1 H1D 109.6 . .
H1C C1 H1D 108.1 . .
N2 C2 C1 114(3) . .
N2 C2 C3 110(3) . .
C1 C2 C3 122(3) . .
N2 C2 H2C 102.7 . .
C1 C2 H2C 102.7 . .
C3 C2 H2C 102.7 . .
C2 C3 H3C 109.5 . .
C2 C3 H3D 109.5 . .
H3C C3 H3D 109.5 . .
C2 C3 H3E 109.5 . .
H3C C3 H3E 109.5 . .
H3D C3 H3E 109.5 . .
N4 C4 C5 114(3) . .
N4 C4 C6 118(3) . .
C5 C4 C6 113(3) . .
N4 C4 H4C 103.1 . .
C5 C4 H4C 103.1 . .
C6 C4 H4C 103.0 . .
C4 C5 N3 103(2) . .
C4 C5 H5C 111.2 . .
N3 C5 H5C 111.2 . .
C4 C5 H5D 111.2 . .
N3 C5 H5D 111.2 . .
H5C C5 H5D 109.1 . .
C4 C6 H6C 109.5 . .
C4 C6 H6D 109.5 . .
H6C C6 H6D 109.5 . .
C4 C6 H6E 109.5 . .
H6C C6 H6E 109.5 . .
H6D C6 H6E 109.5 . .
N5 C7 C8 104(3) . .
N5 C7 H7C 111.0 . .
C8 C7 H7C 111.0 . .
N5 C7 H7D 111.0 . .
C8 C7 H7D 111.0 . .
H7C C7 H7D 109.0 . .
N6 C8 C9 104(2) . .
N6 C8 C7 108(2) . .
C9 C8 C7 121(3) . .
N6 C8 H8C 107.8 . .
C9 C8 H8C 107.8 . .
C7 C8 H8C 107.8 . .
C8 C9 H9C 109.5 . .
C8 C9 H9D 109.5 . .
H9C C9 H9D 109.5 . .
C8 C9 H9E 109.5 . .
H9C C9 H9E 109.5 . .
H9D C9 H9E 109.5 . .
C10 C11 N7 120(3) . .
C10 C11 C12 97(3) . .
N7 C11 C12 103(3) . .
C10 C11 H11C 111.9 . .
N7 C11 H11C 111.9 . .
C12 C11 H11C 111.9 . .
C11 C10 N8 107(3) . .
C11 C10 H10C 110.3 . .
N8 C10 H10C 110.3 . .
C11 C10 H10D 110.3 . .
N8 C10 H10D 110.3 . .
H10C C10 H10D 108.6 . .
C11 C12 H12C 109.5 . .
C11 C12 H12D 109.5 . .
H12C C12 H12D 109.5 . .
C11 C12 H12E 109.5 . .
H12C C12 H12E 109.5 . .
H12D C12 H12E 109.5 . .
N10 C13 C14 114(3) . .
N10 C13 H13C 108.8 . .
C14 C13 H13C 108.8 . .
N10 C13 H13D 108.8 . .
C14 C13 H13D 108.8 . .
H13C C13 H13D 107.7 . .
C13 C14 N9 107(3) . .
C13 C14 C15 121(3) . .
N9 C14 C15 111(3) . .
C13 C14 H14C 105.6 . .
N9 C14 H14C 105.6 . .
C15 C14 H14C 105.6 . .
C14 C15 H15C 109.5 . .
C14 C15 H15D 109.5 . .
H15C C15 H15D 109.5 . .
C14 C15 H15E 109.5 . .
H15C C15 H15E 109.5 . .
H15D C15 H15E 109.5 . .
C17 C16 N11 104(3) . .
C17 C16 H16C 111.0 . .
N11 C16 H16C 111.0 . .
C17 C16 H16D 111.0 . .
N11 C16 H16D 111.0 . .
H16C C16 H16D 109.0 . .
C16 C17 C18 108(3) . .
C16 C17 N12 117(3) . .
C18 C17 N12 117(3) . .
C16 C17 H17C 104.3 . .
C18 C17 H17C 104.3 . .
N12 C17 H17C 104.3 . .
C17 C18 H18C 109.5 . .
C17 C18 H18D 109.5 . .
H18C C18 H18D 109.5 . .
C17 C18 H18E 109.5 . .
H18C C18 H18E 109.5 . .
H18D C18 H18E 109.5 . .
N13 C19 C20 108(3) . .
N13 C19 H19C 110.2 . .
C20 C19 H19C 110.2 . .
N13 C19 H19D 110.2 . .
C20 C19 H19D 110.2 . .
H19C C19 H19D 108.5 . .
N14 C20 C19 117(3) . .
N14 C20 C21 119(2) . .
C19 C20 C21 114(3) . .
N14 C20 H20C 101.0 . .
C19 C20 H20C 101.0 . .
C21 C20 H20C 101.0 . .
C20 C21 H21C 109.5 . .
C20 C21 H21D 109.5 . .
H21C C21 H21D 109.5 . .
C20 C21 H21E 109.5 . .
H21C C21 H21E 109.5 . .
H21D C21 H21E 109.5 . .
C23 C22 N16 119(3) . .
C23 C22 H22C 107.5 . .
N16 C22 H22C 107.5 . .
C23 C22 H22D 107.5 . .
N16 C22 H22D 107.5 . .
H22C C22 H22D 107.0 . .
C24 C23 C22 121(4) . .
C24 C23 N15 115(4) . .
C22 C23 N15 108(3) . .
C24 C23 H23A 103.5 . .
C22 C23 H23A 103.5 . .
N15 C23 H23A 103.5 . .
C23 C24 H24A 109.5 . .
C23 C24 H24B 109.5 . .
H24A C24 H24B 109.5 . .
C23 C24 H24C 109.5 . .
H24A C24 H24C 109.5 . .
H24B C24 H24C 109.5 . .
N17 C26 C25 111(3) . .
N17 C26 C27 140(3) . .
C25 C26 C27 90(3) . .
N17 C26 H26A 103.3 . .
C25 C26 H26A 103.3 . .
C27 C26 H26A 103.3 . .
C26 C25 N18 106(3) . .
C26 C25 H25A 110.5 . .
N18 C25 H25A 110.5 . .
C26 C25 H25B 110.5 . .
N18 C25 H25B 110.5 . .
H25A C25 H25B 108.7 . .
C26 C27 H27A 109.5 . .
C26 C27 H27B 109.5 . .
H27A C27 H27B 109.5 . .
C26 C27 H27C 109.5 . .
H27A C27 H27C 109.5 . .
H27B C27 H27C 109.5 . .
N20 C28 C29 120(2) . .
N20 C28 H28A 107.4 . .
C29 C28 H28A 107.4 . .
N20 C28 H28B 107.4 . .
C29 C28 H28B 107.4 . .
H28A C28 H28B 106.9 . .
C30 C29 C28 119(2) . .
C30 C29 N19 117(2) . .
C28 C29 N19 103(2) . .
C30 C29 H29A 105.5 . .
C28 C29 H29A 105.5 . .
N19 C29 H29A 105.5 . .
C29 C30 H30A 109.5 . .
C29 C30 H30B 109.5 . .
H30A C30 H30B 109.5 . .
C29 C30 H30C 109.5 . .
H30A C30 H30C 109.5 . .
H30B C30 H30C 109.5 . .
N21 C31 C32 115(2) . .
N21 C31 H31A 108.5 . .
C32 C31 H31A 108.5 . .
N21 C31 H31B 108.5 . .
C32 C31 H31B 108.5 . .
H31A C31 H31B 107.5 . .
N22 C32 C33 141(3) . .
N22 C32 C31 115(3) . .
C33 C32 C31 104(3) . .
N22 C32 H32A 91.5 . .
C33 C32 H32A 91.5 . .
C31 C32 H32A 91.5 . .
C32 C33 H33A 109.5 . .
C32 C33 H33B 109.5 . .
H33A C33 H33B 109.5 . .
C32 C33 H33C 109.5 . .
H33A C33 H33C 109.5 . .
H33B C33 H33C 109.5 . .

loop_
_geom_bond_atom_site_label_1
_geom_bond_atom_site_label_2
_geom_bond_distance
_geom_bond_site_symmetry_2
W1 O1 1.689(15) .
W1 O4 1.821(13) .
W1 O3 1.914(14) .
W1 O6 1.952(13) .
W1 O2 1.954(13) .
W1 O5 2.368(12) .
W2 O7 1.711(14) .
W2 O8 1.838(13) .
W2 O9 1.889(14) .
W2 O6 1.914(13) .
W2 O10 1.968(13) .
W2 O5 2.331(12) .
W3 O11 1.715(14) .
W3 O12 1.883(14) .
W3 O13 1.904(13) .
W3 O2 1.931(14) .
W3 O10 1.951(12) .
W3 O5 2.360(11) .
W4 O14 1.742(13) .
W4 O15 1.850(13) .
W4 O16 1.903(13) .
W4 O13 1.920(14) .
W4 O18 1.959(13) .
W4 O17 2.387(11) .
W5 O19 1.686(14) .
W5 O21 1.888(12) .
W5 O18 1.898(12) .
W5 O20 1.904(13) .
W5 O3 1.921(14) .
W5 O17 2.339(12) .
W6 O22 1.735(13) .
W6 O23 1.765(12) .
W6 O25 1.933(13) .
W6 O21 1.964(12) .
W6 O4 2.070(13) .
W6 O24 2.300(12) .
W7 O26 1.753(13) .
W7 O27 1.767(13) .
W7 O28 1.920(13) .
W7 O25 1.928(14) .
W7 O8 2.062(13) .
W7 O24 2.272(12) .
W8 O29 1.696(16) .
W8 O30 1.874(15) .
W8 O28 1.907(13) .
W8 O32 1.913(12) .
W8 O9 1.929(14) .
W8 O31 2.336(12) .
W9 O33 1.685(15) .
W9 O34 1.832(13) .
W9 O16 1.905(13) .
W9 O32 1.923(13) .
W9 O12 1.966(14) .
W9 O31 2.423(11) .
W10 O35 1.665(14) .
W10 O36 1.765(13) .
W10 O37 1.907(13) .
W10 O30 1.993(14) .
W10 O34 2.069(13) .
W10 O31 2.351(13) .
W11 O38 1.708(15) .
W11 O39 1.743(12) .
W11 O37 1.908(13) .
W11 O20 1.974(12) .
W11 O15 2.075(12) .
W11 O17 2.399(13) .
W12 O40 1.721(13) .
W12 O43 1.727(13) .
W12 O45 1.904(12) .
W12 O42 1.948(14) .
W12 O41 2.095(14) .
W12 O44 2.278(11) .
W13 O47 1.711(13) .
W13 O46 1.731(14) .
W13 O49 1.932(12) .
W13 O45 1.949(11) .
W13 O48 2.066(14) .
W13 O44 2.291(11) .
W14 O50 1.706(13) .
W14 O49 1.882(13) .
W14 O54 1.888(13) .
W14 O51 1.909(13) .
W14 O52 1.912(15) .
W14 O53 2.315(12) .
W15 O55 1.716(13) .
W15 O56 1.725(13) .
W15 O58 1.899(13) .
W15 O54 1.992(13) .
W15 O57 2.102(14) .
W15 O53 2.381(12) .
W16 O61 1.736(14) .
W16 O59 1.743(13) .
W16 O58 1.949(12) .
W16 O63 1.961(11) .
W16 O60 2.077(14) .
W16 O62 2.376(12) .
W17 O64 1.714(13) .
W17 O42 1.888(14) .
W17 O63 1.896(12) .
W17 O66 1.929(13) .
W17 O65 1.953(14) .
W17 O62 2.364(11) .
W18 O67 1.704(12) .
W18 O41 1.807(14) .
W18 O68 1.909(14) .
W18 O66 1.909(13) .
W18 O69 1.933(12) .
W18 O70 2.338(12) .
W19 O71 1.718(15) .
W19 O48 1.793(13) .
W19 O51 1.944(12) .
W19 O69 1.946(11) .
W19 O72 1.956(15) .
W19 O70 2.361(13) .
W20 O73 1.675(15) .
W20 O75 1.893(13) .
W20 O72 1.897(16) .
W20 O74 1.918(14) .
W20 O68 1.957(12) .
W20 O70 2.355(13) .
W21 O76 1.664(14) .
W21 O57 1.816(14) .
W21 O77 1.919(13) .
W21 O75 1.948(13) .
W21 O52 1.963(15) .
W21 O53 2.431(12) .
W22 O78 1.729(17) .
W22 O60 1.841(15) .
W22 O77 1.891(13) .
W22 O74 1.914(14) .
W22 O65 1.943(12) .
W22 O62 2.430(12) .
Tb1 O39 2.358(12) .
Tb1 O36 2.369(14) .
Tb1 O27 2.401(12) .
Tb1 O59 2.402(13) .
Tb1 O56 2.404(13) .
Tb1 O23 2.424(13) .
Tb1 O46 2.435(14) .
Tb1 O40 2.470(12) .
As1 O24 1.650(12) .
As1 O17 1.668(11) .
As1 O5 1.676(13) .
As1 O31 1.684(12) .
As2 O62 1.632(12) .
As2 O44 1.641(12) .
As2 O53 1.677(11) .
As2 O70 1.677(13) .
Cu1 N1 1.93(2) .
Cu1 N4 1.96(2) .
Cu1 N3 2.00(2) .
Cu1 N2 2.05(2) .
Cu2 N8 1.91(3) .
Cu2 N5 1.99(2) .
Cu2 N7 2.00(2) .
Cu2 N6 2.01(2) .
Cu2 O47 2.340(16) .
Cu3 N9 1.94(3) .
Cu3 N11 1.99(3) .
Cu3 N10 2.00(2) .
Cu3 N12 2.03(2) .
Cu4 N14 1.94(2) .
Cu4 N16 1.99(3) .
Cu4 N13 2.00(3) .
Cu4 N15 2.01(2) .
Cu5 N19 1.990(19) .
Cu5 N18 2.01(2) .
Cu5 N20 2.01(2) .
Cu5 N17 2.04(2) .
Cu6 N21 2.017(19) 2
Cu6 N21 2.017(19) .
Cu6 N22 2.019(19) .
Cu6 N22 2.019(19) 2
N1 C1 1.42(4) .
N1 H1A 0.9000 .
N1 H1B 0.9000 .
N2 C2 1.41(4) .
N2 H2A 0.9000 .
N2 H2B 0.9000 .
N3 C5 1.50(4) .
N3 H3A 0.9000 .
N3 H3B 0.9000 .
N4 C4 1.42(4) .
N4 H4A 0.9000 .
N4 H4B 0.9000 .
N5 C7 1.55(4) .
N5 H5A 0.9000 .
N5 H5B 0.9000 .
N6 C8 1.48(3) .
N6 H6A 0.9000 .
N6 H6B 0.9000 .
N7 C11 1.470(10) .
N7 H7A 0.9000 .
N7 H7B 0.9000 .
N8 C10 1.51(4) .
N8 H8A 0.9000 .
N8 H8B 0.9000 .
N9 C14 1.50(4) .
N9 H9A 0.9000 .
N9 H9B 0.9000 .
N10 C13 1.39(4) .
N10 H10A 0.9000 .
N10 H10B 0.9000 .
N11 C16 1.49(4) .
N11 H11A 0.9000 .
N11 H11B 0.9000 .
N12 C17 1.485(10) .
N12 H12A 0.9000 .
N12 H12B 0.9000 .
N13 C19 1.44(4) .
N13 H13A 0.9000 .
N13 H13B 0.9000 .
N14 C20 1.43(3) .
N14 H14A 0.9000 .
N14 H14B 0.9000 .
N15 C23 1.55(5) .
N15 H15A 0.9000 .
N15 H15B 0.9000 .
N16 C22 1.42(4) .
N16 H16A 0.9000 .
N16 H16B 0.9000 .
N17 C26 1.38(4) .
N17 H17A 0.9000 .
N17 H17B 0.9000 .
N18 C25 1.52(4) .
N18 H18A 0.9000 .
N18 H18B 0.9000 .
N19 C29 1.53(3) .
N19 H19A 0.9000 .
N19 H19B 0.9000 .
N20 C28 1.40(3) .
N20 H20A 0.9000 .
N20 H20B 0.9000 .
N21 C31 1.483(10) .
N21 H21A 0.9000 .
N21 H21B 0.9000 .
N22 C32 1.34(4) .
N22 H22A 0.9000 .
N22 H22B 0.9000 .
C1 C2 1.47(5) .
C1 H1C 0.9700 .
C1 H1D 0.9700 .
C2 C3 1.493(10) .
C2 H2C 0.9800 .
C3 H3C 0.9600 .
C3 H3D 0.9600 .
C3 H3E 0.9600 .
C4 C5 1.43(4) .
C4 C6 1.491(10) .
C4 H4C 0.9800 .
C5 H5C 0.9700 .
C5 H5D 0.9700 .
C6 H6C 0.9600 .
C6 H6D 0.9600 .
C6 H6E 0.9600 .
C7 C8 1.60(4) .
C7 H7C 0.9700 .
C7 H7D 0.9700 .
C8 C9 1.505(10) .
C8 H8C 0.9800 .
C9 H9C 0.9600 .
C9 H9D 0.9600 .
C9 H9E 0.9600 .
C11 C10 1.45(4) .
C11 C12 1.52(5) .
C11 H11C 0.9800 .
C10 H10C 0.9700 .
C10 H10D 0.9700 .
C12 H12C 0.9600 .
C12 H12D 0.9600 .
C12 H12E 0.9600 .
C13 C14 1.41(4) .
C13 H13C 0.9700 .
C13 H13D 0.9700 .
C14 C15 1.53(5) .
C14 H14C 0.9800 .
C15 H15C 0.9600 .
C15 H15D 0.9600 .
C15 H15E 0.9600 .
C16 C17 1.45(5) .
C16 H16C 0.9700 .
C16 H16D 0.9700 .
C17 C18 1.46(5) .
C17 H17C 0.9800 .
C18 H18C 0.9600 .
C18 H18D 0.9600 .
C18 H18E 0.9600 .
C19 C20 1.49(4) .
C19 H19C 0.9700 .
C19 H19D 0.9700 .
C20 C21 1.59(4) .
C20 H20C 0.9800 .
C21 H21C 0.9600 .
C21 H21D 0.9600 .
C21 H21E 0.9600 .
C22 C23 1.38(4) .
C22 H22C 0.9700 .
C22 H22D 0.9700 .
C23 C24 1.35(5) .
C23 H23A 0.9800 .
C24 H24A 0.9600 .
C24 H24B 0.9600 .
C24 H24C 0.9600 .
C26 C25 1.495(10) .
C26 C27 1.495(10) .
C26 H26A 0.9800 .
C25 H25A 0.9700 .
C25 H25B 0.9700 .
C27 H27A 0.9600 .
C27 H27B 0.9600 .
C27 H27C 0.9600 .
C28 C29 1.45(4) .
C28 H28A 0.9700 .
C28 H28B 0.9700 .
C29 C30 1.43(4) .
C29 H29A 0.9800 .
C30 H30A 0.9600 .
C30 H30B 0.9600 .
C30 H30C 0.9600 .
C31 C32 1.496(10) .
C31 H31A 0.9700 .
C31 H31B 0.9700 .
C32 C33 1.44(4) .
C32 H32A 0.9800 .
C33 H33A 0.9600 .
C33 H33B 0.9600 .
C33 H33C 0.9600 .

loop_
_geom_hbond_atom_site_label_D
_geom_hbond_atom_site_label_H
_geom_hbond_atom_site_label_A
_geom_hbond_distance_DH
_geom_hbond_distance_HA
_geom_hbond_distance_DA
_geom_hbond_angle_DHA
_geom_hbond_site_symmetry_A
N1 H1A O54 0.90 1.99 2.88(2) 169.0 1_655
N1 H1B O38 0.90 2.45 3.03(2) 122.4 1_655
N2 H2A O25 0.90 2.46 3.27(3) 149.7 .
N2 H2A O27 0.90 2.59 3.23(2) 128.2 .
N2 H2B O43 0.90 2.30 3.17(3) 164.5 .
N2 H2B O40 0.90 2.40 2.96(2) 119.9 .
N3 H3A O1W 0.90 2.57 3.13(3) 120.4 .
N3 H3B O27 0.90 2.08 2.89(2) 149.6 .
N4 H4B O55 0.90 2.62 3.23(3) 125.6 1_655
N5 H5A O22 0.90 2.23 3.05(3) 151.4 2_666
N5 H5B O3W 0.90 2.31 3.11(4) 147.3 2_666
N6 H6A O45 0.90 2.36 3.16(3) 148.2 .
N6 H6B O22 0.90 2.33 3.22(3) 169.5 .
N6 H6B O23 0.90 2.58 3.08(2) 115.8 .
N7 H7A O21 0.90 2.42 3.25(3) 154.1 .
N7 H7B O46 0.90 2.11 2.92(2) 147.8 .
N8 H8B O22 0.90 2.47 3.27(3) 148.2 2_666
N9 H9A O64 0.90 2.30 3.08(3) 144.7 1_565
N10 H10A O11 0.90 2.43 2.98(3) 119.5 .
N10 H10B O78 0.90 2.14 2.91(3) 142.7 1_565
N11 H11A O78 0.90 2.33 3.10(3) 143.4 1_565
N11 H11B O13 0.90 2.27 3.11(3) 156.2 .
N12 H12A O2 0.90 2.40 3.02(3) 127.1 .
N12 H12B O64 0.90 2.40 3.18(3) 145.7 1_565
N13 H13A O67 0.90 2.42 3.17(4) 141.2 .
N13 H13B O43 0.90 2.18 3.04(3) 160.6 2_656
N14 H14A O51 0.90 2.30 3.16(3) 160.0 2_556
N14 H14A O71 0.90 2.61 3.05(3) 110.9 2_556
N14 H14A O50 0.90 2.67 3.16(3) 115.2 2_556
N14 H14B O72 0.90 2.10 2.99(3) 172.1 .
N15 H15A O71 0.90 2.14 2.94(2) 146.8 .
N15 H15B O52 0.90 2.19 3.09(3) 175.6 2_556
N16 H16A O43 0.90 2.52 3.33(3) 150.4 2_656
N16 H16B O67 0.90 2.39 3.04(3) 129.2 2_656
N17 H17A O32 0.90 2.14 2.98(3) 154.0 2_665
N17 H17B O6W 0.90 2.21 3.10(4) 171.5 .
N18 H18A O6 0.90 2.37 3.06(2) 133.8 .
N18 H18A O4W 0.90 2.60 3.34(4) 139.5 .
N19 H19A O15 0.90 2.03 2.88(2) 158.7 1_655
N21 H21A O30 0.90 2.47 3.25(2) 145.3 2
N21 H21B O60 0.90 2.14 2.88(2) 139.6 .
N22 H22A O35 0.90 2.30 2.95(3) 128.6 .
N22 H22A O58 0.90 2.60 3.25(3) 129.5 .
